data_4500551
loop_
_publ_author_name
'Roy, Gouriprasanna'
'Bhabak, Krishna P.'
'Mugesh, Govindasamy'

_publ_section_title
;
 Interactions of Antithyroid Drugs and Their Analogues with Halogens and
 their Biological Implications
;
_journal_issue 6
_journal_name_full 'Crystal Growth &amp; Design'
_journal_page_first 2279
_journal_paper_doi 10.1021/cg101688v
_journal_volume 11
_journal_year 2011
_chemical_formula_moiety 'C10 H16 I2 N4 Se2'
_chemical_formula_sum 'C10 H16 I2 N4 Se2'
_chemical_formula_weight 603.99
_chemical_name_systematic ?
_space_group_IT_number 4
_symmetry_cell_setting monoclinic
_symmetry_space_group_name_Hall 'P 2yb'
_symmetry_space_group_name_H-M 'P 1 21 1'
_atom_sites_solution_hydrogens geom
_atom_sites_solution_primary direct
_atom_sites_solution_secondary difmap
_audit_creation_method SHELXL-97
_cell_angle_alpha 90.00
_cell_angle_beta 107.105(2)
_cell_angle_gamma 90.00
_cell_formula_units_Z 2
_cell_length_a 8.0552(8)
_cell_length_b 11.5570(11)
_cell_length_c 10.2634(10)
_cell_measurement_reflns_used 4245
_cell_measurement_temperature 291(2)
_cell_measurement_theta_max 28.7
_cell_measurement_theta_min 2.1
_cell_volume 913.20(15)
_computing_cell_refinement 'Bruker SMART'
_computing_data_collection 'Bruker SMART'
_computing_data_reduction 'Bruker SAINT'
_computing_molecular_graphics 'Ortep-3 for windows (Farrugia, 1997)'
_computing_publication_material 'WinGX publication routines (Farrugia, 1999)'
_computing_structure_refinement 'SHELXL-97 (Sheldrick, 1997)'
_computing_structure_solution 'SHELXL-97 (Sheldrick, 1997)'
_diffrn_ambient_temperature 291(2)
_diffrn_detector_area_resol_mean 0.3
_diffrn_measured_fraction_theta_full 1.000
_diffrn_measured_fraction_theta_max 0.939
_diffrn_measurement_device_type 'CCD area detector'
_diffrn_measurement_method 'phi and omega scans'
_diffrn_radiation_monochromator graphite
_diffrn_radiation_source 'fine-focus sealed tube'
_diffrn_radiation_type MoK\a
_diffrn_radiation_wavelength 0.71073
_diffrn_reflns_av_R_equivalents 0.0247
_diffrn_reflns_av_sigmaI/netI 0.0494
_diffrn_reflns_limit_h_max 10
_diffrn_reflns_limit_h_min -10
_diffrn_reflns_limit_k_max 15
_diffrn_reflns_limit_k_min -15
_diffrn_reflns_limit_l_max 13
_diffrn_reflns_limit_l_min -12
_diffrn_reflns_number 7999
_diffrn_reflns_theta_full 25.00
_diffrn_reflns_theta_max 28.71
_diffrn_reflns_theta_min 2.08
_exptl_absorpt_coefficient_mu 7.421
_exptl_absorpt_correction_T_max 0.4957
_exptl_absorpt_correction_T_min 0.2485
_exptl_absorpt_correction_type empirical
_exptl_absorpt_process_details SADABS
_exptl_crystal_colour Yellow
_exptl_crystal_density_diffrn 2.197
_exptl_crystal_density_method 'not measured'
_exptl_crystal_description Needle
_exptl_crystal_F_000 556
_exptl_crystal_size_max 0.26
_exptl_crystal_size_mid 0.14
_exptl_crystal_size_min 0.11
_refine_diff_density_max 0.457
_refine_diff_density_min -0.598
_refine_diff_density_rms 0.118
_refine_ls_abs_structure_details 'Flack H D (1983), Acta Cryst. A39, 876-881'
_refine_ls_abs_structure_Flack 0.057(10)
_refine_ls_extinction_method none
_refine_ls_goodness_of_fit_ref 0.957
_refine_ls_hydrogen_treatment constr
_refine_ls_matrix_type full
_refine_ls_number_parameters 163
_refine_ls_number_reflns 4245
_refine_ls_number_restraints 1
_refine_ls_restrained_S_all 0.957
_refine_ls_R_factor_all 0.0375
_refine_ls_R_factor_gt 0.0305
_refine_ls_shift/su_max 0.002
_refine_ls_shift/su_mean 0.000
_refine_ls_structure_factor_coef Fsqd
_refine_ls_weighting_details 'calc w=1/[\s^2^(Fo^2^)+(0.0136P)^2^+0.0000P] where P=(Fo^2^+2Fc^2^)/3'
_refine_ls_weighting_scheme calc
_refine_ls_wR_factor_gt 0.0523
_refine_ls_wR_factor_ref 0.0548
_reflns_number_gt 3739
_reflns_number_total 4245
_reflns_threshold_expression >2sigma(I)
_cod_data_source_file cg101688v_si_001.cif
_cod_data_source_block kpbdsexm
_cod_depositor_comments
;
The following automatic conversions were performed:

'_symmetry_cell_setting' value 'Monoclinic' changed to 'monoclinic'
according to /home/saulius/struct/CIF-dictionaries/cif_core.dic
dictionary named 'cif_core.dic' version 2.4.1 from
2010-06-29.

'_exptl_absorpt_correction_type' value 'Empirical'
changed to 'empirical' according to
/home/saulius/struct/CIF-dictionaries/cif_core.dic dictionary named
'cif_core.dic' version 2.4.1 from 2010-06-29.

Automatic conversion script
Id: cif_fix_values 1715 2011-07-08 13:25:40Z adriana 
;
_cod_original_sg_symbol_H-M P21
_cod_database_code 4500551

loop_
_symmetry_equiv_pos_as_xyz
'x, y, z'
'-x, y+1/2, -z'

loop_
_atom_site_label
_atom_site_type_symbol
_atom_site_fract_x
_atom_site_fract_y
_atom_site_fract_z
_atom_site_U_iso_or_equiv
_atom_site_adp_type
_atom_site_occupancy
_atom_site_symmetry_multiplicity
_atom_site_calc_flag
_atom_site_refinement_flags
I1 I -0.19991(5) 0.21417(3) 1.08832(4) 0.04908(11) Uani 1 1 d .
I2 I -0.35446(5) 0.01531(4) 0.49003(4) 0.05527(12) Uani 1 1 d .
Se1 Se 0.18517(7) 0.42821(4) 0.76174(5) 0.03922(13) Uani 1 1 d .
Se2 Se 0.01213(7) 0.34238(5) 0.89452(6) 0.04188(14) Uani 1 1 d .
N1 N 0.1531(6) 0.1116(4) 0.9320(5) 0.0414(11) Uani 1 1 d .
N4 N 0.0285(5) 0.2752(4) 0.5345(4) 0.0374(10) Uani 1 1 d .
C1 C 0.1636(6) 0.2207(5) 0.9757(5) 0.0367(11) Uani 1 1 d .
N2 N 0.2952(5) 0.2269(5) 1.0910(4) 0.0443(11) Uani 1 1 d .
C5 C 0.2354(7) 0.1545(5) 0.5321(6) 0.0504(15) Uani 1 1 d .
H5 H 0.2994 0.0961 0.5071 0.061 Uiso 1 1 calc R
N3 N 0.2923(5) 0.2268(4) 0.6422(4) 0.0403(10) Uani 1 1 d .
C7 C 0.4668(7) 0.2279(6) 0.7375(6) 0.0627(18) Uani 1 1 d .
H7A H 0.5328 0.1650 0.7170 0.094 Uiso 1 1 calc R
H7B H 0.4600 0.2196 0.8289 0.094 Uiso 1 1 calc R
H7C H 0.5226 0.2998 0.7295 0.094 Uiso 1 1 calc R
C4 C 0.1656(6) 0.3013(4) 0.6417(5) 0.0322(11) Uani 1 1 d .
C8 C -0.1370(7) 0.3335(6) 0.4936(6) 0.0614(18) Uani 1 1 d .
H8A H -0.2108 0.2975 0.4130 0.092 Uiso 1 1 calc R
H8B H -0.1200 0.4133 0.4749 0.092 Uiso 1 1 calc R
H8C H -0.1904 0.3285 0.5656 0.092 Uiso 1 1 calc R
C2 C 0.2783(7) 0.0486(5) 1.0208(7) 0.0533(16) Uani 1 1 d .
H2 H 0.2992 -0.0300 1.0138 0.064 Uiso 1 1 calc R
C6 C 0.0696(8) 0.1834(5) 0.4668(6) 0.0486(15) Uani 1 1 d .
H6 H -0.0030 0.1475 0.3899 0.058 Uiso 1 1 calc R
C9 C 0.0215(8) 0.0650(5) 0.8130(6) 0.0571(17) Uani 1 1 d .
H9A H 0.0430 -0.0159 0.8038 0.086 Uiso 1 1 calc R
H9B H 0.0267 0.1054 0.7326 0.086 Uiso 1 1 calc R
H9C H -0.0916 0.0748 0.8247 0.086 Uiso 1 1 calc R
C3 C 0.3668(8) 0.1195(6) 1.1205(7) 0.0521(16) Uani 1 1 d .
H3 H 0.4594 0.0994 1.1955 0.063 Uiso 1 1 calc R
C10 C 0.3504(8) 0.3292(6) 1.1771(7) 0.074(2) Uani 1 1 d .
H10A H 0.4480 0.3097 1.2535 0.111 Uiso 1 1 calc R
H10B H 0.2564 0.3555 1.2093 0.111 Uiso 1 1 calc R
H10C H 0.3828 0.3895 1.1250 0.111 Uiso 1 1 calc R

loop_
_atom_site_aniso_label
_atom_site_aniso_U_11
_atom_site_aniso_U_22
_atom_site_aniso_U_33
_atom_site_aniso_U_23
_atom_site_aniso_U_13
_atom_site_aniso_U_12
I1 0.0510(2) 0.0533(2) 0.0457(2) 0.01362(19) 0.01835(16) -0.00138(19)
I2 0.0586(2) 0.0644(3) 0.0458(2) -0.0041(2) 0.02005(18) 0.0179(2)
Se1 0.0497(3) 0.0313(3) 0.0391(3) -0.0058(2) 0.0170(2) -0.0040(2)
Se2 0.0472(3) 0.0410(3) 0.0408(3) 0.0014(3) 0.0181(2) 0.0053(3)
N1 0.044(2) 0.036(3) 0.045(3) 0.004(2) 0.015(2) -0.005(2)
N4 0.037(2) 0.032(2) 0.039(3) -0.003(2) 0.006(2) 0.0048(19)
C1 0.039(2) 0.037(3) 0.036(3) 0.000(3) 0.013(2) -0.002(2)
N2 0.038(2) 0.052(3) 0.042(2) -0.010(2) 0.0094(19) -0.001(2)
C5 0.053(3) 0.041(3) 0.062(4) -0.020(3) 0.023(3) 0.000(3)
N3 0.038(2) 0.042(3) 0.042(2) -0.005(2) 0.0121(19) -0.001(2)
C7 0.043(3) 0.078(5) 0.057(4) -0.017(4) -0.001(3) 0.013(3)
C4 0.040(3) 0.027(3) 0.032(3) -0.001(2) 0.015(2) 0.002(2)
C8 0.050(4) 0.055(4) 0.067(4) 0.001(4) -0.001(3) 0.011(3)
C2 0.053(3) 0.039(4) 0.073(4) 0.020(3) 0.026(3) 0.008(3)
C6 0.054(3) 0.049(4) 0.040(3) -0.013(3) 0.009(3) -0.006(3)
C9 0.075(4) 0.042(4) 0.047(4) -0.009(3) 0.008(3) -0.013(3)
C3 0.040(3) 0.059(4) 0.055(4) 0.016(3) 0.011(3) 0.008(3)
C10 0.058(4) 0.082(5) 0.070(5) -0.024(4) -0.001(3) 0.000(4)

loop_
_atom_type_symbol
_atom_type_description
_atom_type_scat_dispersion_real
_atom_type_scat_dispersion_imag
_atom_type_scat_source
C C 0.0033 0.0016 'International Tables Vol C Tables 4.2.6.8 and 6.1.1.4'
H H 0.0000 0.0000 'International Tables Vol C Tables 4.2.6.8 and 6.1.1.4'
N N 0.0061 0.0033 'International Tables Vol C Tables 4.2.6.8 and 6.1.1.4'
Se Se -0.0929 2.2259 'International Tables Vol C Tables 4.2.6.8 and 6.1.1.4'
I I -0.4742 1.8119 'International Tables Vol C Tables 4.2.6.8 and 6.1.1.4'

loop_
_geom_angle_atom_site_label_1
_geom_angle_atom_site_label_2
_geom_angle_atom_site_label_3
_geom_angle
C4 Se1 Se2 95.58(15)
C1 Se2 Se1 98.56(15)
C1 N1 C2 108.7(5)
C1 N1 C9 126.0(4)
C2 N1 C9 125.1(5)
C4 N4 C6 109.2(4)
C4 N4 C8 126.9(5)
C6 N4 C8 123.9(4)
N1 C1 N2 107.7(5)
N1 C1 Se2 126.0(4)
N2 C1 Se2 126.3(4)
C1 N2 C3 108.7(5)
C1 N2 C10 126.7(5)
C3 N2 C10 124.5(5)
C6 C5 N3 107.5(5)
C6 C5 H5 126.2
N3 C5 H5 126.2
C4 N3 C5 108.6(4)
C4 N3 C7 125.7(5)
C5 N3 C7 125.5(5)
N3 C7 H7A 109.5
N3 C7 H7B 109.5
H7A C7 H7B 109.5
N3 C7 H7C 109.5
H7A C7 H7C 109.5
H7B C7 H7C 109.5
N3 C4 N4 107.6(4)
N3 C4 Se1 125.5(4)
N4 C4 Se1 126.7(4)
N4 C8 H8A 109.5
N4 C8 H8B 109.5
H8A C8 H8B 109.5
N4 C8 H8C 109.5
H8A C8 H8C 109.5
H8B C8 H8C 109.5
C3 C2 N1 107.9(5)
C3 C2 H2 126.1
N1 C2 H2 126.1
C5 C6 N4 107.0(5)
C5 C6 H6 126.5
N4 C6 H6 126.5
N1 C9 H9A 109.5
N1 C9 H9B 109.5
H9A C9 H9B 109.5
N1 C9 H9C 109.5
H9A C9 H9C 109.5
H9B C9 H9C 109.5
C2 C3 N2 107.0(5)
C2 C3 H3 126.5
N2 C3 H3 126.5
N2 C10 H10A 109.5
N2 C10 H10B 109.5
H10A C10 H10B 109.5
N2 C10 H10C 109.5
H10A C10 H10C 109.5
H10B C10 H10C 109.5

loop_
_geom_bond_atom_site_label_1
_geom_bond_atom_site_label_2
_geom_bond_distance
Se1 C4 1.893(5)
Se1 Se2 2.4292(8)
Se2 C1 1.887(5)
N1 C1 1.332(7)
N1 C2 1.356(7)
N1 C9 1.464(7)
N4 C4 1.344(6)
N4 C6 1.361(7)
N4 C8 1.442(6)
C1 N2 1.338(6)
N2 C3 1.364(8)
N2 C10 1.465(8)
C5 C6 1.349(8)
C5 N3 1.372(7)
C5 H5 0.9300
N3 C4 1.334(6)
N3 C7 1.457(6)
C7 H7A 0.9600
C7 H7B 0.9600
C7 H7C 0.9600
C8 H8A 0.9600
C8 H8B 0.9600
C8 H8C 0.9600
C2 C3 1.341(9)
C2 H2 0.9300
C6 H6 0.9300
C9 H9A 0.9600
C9 H9B 0.9600
C9 H9C 0.9600
C3 H3 0.9300
C10 H10A 0.9600
C10 H10B 0.9600
C10 H10C 0.9600
